data_4519350
loop_
_publ_author_name
'Venkataraman, Kavitha'
'Thomas, Grace S.'

_publ_section_title
;
 Dehydration-Rehydration Studies on Polytypes of Chloride and Nitrate
 Layered Double Hydroxides of Nordstrandite and Bayerite: a Comparative
 Study.
;
_journal_issue 6
_journal_name_full 'ACS omega'
_journal_page_first 5393
_journal_page_last 5400
_journal_paper_doi 10.1021/acsomega.1c06630
_journal_volume 7
_journal_year 2022
_chemical_compound_source 'Layered Double Hydroxide'
_chemical_formula_analytical '[Li2 Al4 (OH)12] (NO3)2'
_chemical_formula_moiety 'Li1 Al2 N1 O9'
_chemical_formula_structural '[Li1 Al2 (OH)6] (NO3)1'
_chemical_formula_sum 'Al2 Li N O9'
_chemical_formula_weight 218.9077
_chemical_name_common 'Lithium Aluminium Nitrate Layered Double Hydroxide'
_space_group_IT_number 12
_space_group_name_Hall '-C 2y'
_space_group_name_H-M_alt 'C 1 2/m 1'
_symmetry_cell_setting monoclinic
_symmetry_space_group_name_Hall '-C 2y'
_symmetry_space_group_name_H-M 'C 1 2/m 1'
_cell_angle_alpha 90.00000
_cell_angle_beta 100.51(3)
_cell_angle_gamma 90.00000
_cell_formula_units_Z 2
_cell_length_a 5.0877(16)
_cell_length_b 8.814(3)
_cell_length_c 9.0504(10)
_cell_measurement_temperature 453
_cell_volume 399.04(19)
_computing_structure_refinement FULLPROF
_diffrn_ambient_temperature 453
_diffrn_detector 'Scintillation counter'
_diffrn_detector_type Bruker
_diffrn_measurement_device_type 'Bruker D8 Advance'
_diffrn_radiation_polarisn_ratio 0.5
_diffrn_radiation_probe x-ray
_diffrn_radiation_type 'Cu K\a'
_diffrn_radiation_wavelength 1.5418
_diffrn_source X-ray
_diffrn_source_target NaI
_pd_char_colour White
_pd_instr_location ' ?'
_pd_meas_2theta_range_inc 0.020006
_pd_meas_2theta_range_max 100.00000
_pd_meas_2theta_range_min 5.00000
_pd_meas_number_of_points 4751
_pd_proc_2theta_range_inc 0.020006
_pd_proc_2theta_range_max 99.9729
_pd_proc_2theta_range_min 4.9729
_pd_proc_ls_pref_orient_corr ' ?'
_pd_proc_ls_prof_R_factor 11.5652
_pd_proc_ls_prof_wR_expected 8.0430
_pd_proc_ls_prof_wR_factor 14.8754
_pd_proc_wavelength 1.541840
_pd_spec_mounting ' ?'
_refine_ls_goodness_of_fit_all 1.8
_refine_ls_number_parameters 5
_refine_ls_number_reflns 307
_refine_ls_number_restraints 0
_refine_ls_R_I_factor 8.9546
_cod_data_source_file ao1c06630_si_002.cif
_cod_data_source_block Crystal
_cod_depositor_comments
;
The following automatic conversions were performed:

data item '_symmetry_cell_setting' value 'Monoclinic' was changed to
'monoclinic' in accordance with the
/home/data/users/saulius/crontab/automatic-downloads/current/ACS/lib/dictionaries/cif_core.dic
dictionary named 'cif_core.dic' version 2.4.2 last updated on
2011-04-26.

Automatic conversion script
Id: cif_fix_values 7556 2019-12-06 15:28:31Z antanas 
;
_cod_original_cell_volume 399.04(18)
_cod_database_code 4519350
_pd_proc_ls_prof_bragg_r_factor 0.0872
_refine_ls_r_f_factor 0.0486
_pd_proc_ls_prof_cr_factor 28.8632
_pd_proc_ls_prof_cwr_factor 28.9237
_pd_proc_ls_prof_cwr_expected 15.6388
_pd_proc_ls_prof_chi2 3.4206
_pd_proc_ls_prof_echi2 3.4930

loop_
_symmetry_equiv_pos_as_xyz
x,y,z
-x,y,-z
-x,-y,-z
x,-y,z
x+1/2,y+1/2,z
-x+1/2,y+1/2,-z
-x+1/2,-y+1/2,-z
x+1/2,-y+1/2,z

loop_
_atom_site_label
_atom_site_fract_x
_atom_site_fract_y
_atom_site_fract_z
_atom_site_U_iso_or_equiv
_atom_site_occupancy
_atom_site_adp_type
_atom_site_type_symbol
Li 0.00000 0.00000 0.00000 0.01267 1.00000 Uiso Li
Al 0.00000 0.33130 0.00000 0.01267 1.00000 Uiso Al
O1 0.86631 0.16980 0.11097 0.01267 1.00000 Uiso O
O2 0.35940 0.00000 0.10970 0.01267 1.00000 Uiso O
N 0.88176 0.13769 0.50744 0.01267 0.25000 Uiso N
O3 0.64369 0.08427 0.48833 0.01267 0.25000 Uiso O
O4 1.09983 0.05632 0.50296 0.01267 0.25000 Uiso O
O5 0.90177 0.28479 0.50127 0.01267 0.25000 Uiso O

loop_
_atom_type_symbol
_atom_type_scat_Cromer_Mann_a1
_atom_type_scat_Cromer_Mann_b1
_atom_type_scat_Cromer_Mann_a2
_atom_type_scat_Cromer_Mann_b2
_atom_type_scat_Cromer_Mann_a3
_atom_type_scat_Cromer_Mann_b3
_atom_type_scat_Cromer_Mann_a4
_atom_type_scat_Cromer_Mann_b4
_atom_type_scat_Cromer_Mann_c
_atom_type_scat_dispersion_real
_atom_type_scat_dispersion_imag
_atom_type_scat_source
li 1.12820 3.95460 0.75080 1.05240 0.61750 85.39050 0.46530 168.26100 0.03770 0.00100 0.00000 International_Tables_for_Crystallography_Vol.C(1991)_Tables_6.1.1.4_and_6.1.1.5
al 6.42020 3.03870 1.90020 0.74260 1.59360 31.54720 1.96460 85.08860 1.11510 0.20400 0.24600 International_Tables_for_Crystallography_Vol.C(1991)_Tables_6.1.1.4_and_6.1.1.5
o 3.04850 13.27710 2.28680 5.70110 1.54630 0.32390 0.86700 32.90890 0.25080 0.04700 0.03200 International_Tables_for_Crystallography_Vol.C(1991)_Tables_6.1.1.4_and_6.1.1.5
n 12.21260 0.00570 3.13220 9.89330 2.01250 28.99750 1.16630 0.58260 -11.52900 0.02900 0.01800 International_Tables_for_Crystallography_Vol.C(1991)_Tables_6.1.1.4_and_6.1.1.5

loop_
_geom_angle_atom_site_label_1
_geom_angle_atom_site_label_2
_geom_angle_atom_site_label_3
_geom_angle
_geom_angle_site_symmetry_1
_geom_angle_site_symmetry_3
_geom_angle_publ_flag
N N O3 154.29(7) 2_756 1_555 ?
N N O4 80.55(4) 2_756 2_756 ?
N N O5 84.84(4) 2_756 1_555 ?
O3 N O4 124.88(6) 1_555 1_555 ?
O3 N O4 76.26(4) 1_555 2_756 ?
O3 N O5 116.06(5) 1_555 1_555 ?
O4 N O4 48.65(3) 1_555 2_756 ?
O4 N O5 117.65(5) 1_555 1_555 ?
O4 N O5 163.23(9) 2_756 1_555 ?
N O3 O3 111.56(5) 1_555 4_555 ?
N O3 O5 79.90(4) 1_555 7_656 ?
O3 O3 O4 79.21(3) 4_555 2_756 ?
O3 O3 O5 167.06(8) 4_555 7_656 ?
O4 O3 O5 112.55(4) 2_756 7_656 ?
N O4 N 66.53(4) 1_555 2_756 ?
N O4 O3 136.21(6) 1_555 2_756 ?
N O4 O4 77.41(4) 1_555 3_756 ?
N O4 O4 122.69(5) 1_555 4_555 ?
N O4 O3 71.06(4) 2_756 2_756 ?
N O4 O4 98.32(4) 2_756 2_756 ?
N O4 O4 142.29(6) 2_756 3_756 ?
N O4 O4 168.62(8) 2_756 4_555 ?
O3 O4 O4 169.20(8) 2_756 2_756 ?
O3 O4 O4 146.20(6) 2_756 3_756 ?
O3 O4 O4 100.79(4) 2_756 4_555 ?
O4 O4 O4 90.00(4) 2_756 4_555 ?
O4 O4 O4 45.42(3) 3_756 4_555 ?
N O5 O3 161.59(8) 1_555 7_656 ?
N O5 O5 94.99(4) 1_555 2_756 ?
O3 O5 O5 102.21(4) 7_656 2_756 ?

loop_
_geom_bond_atom_site_label_1
_geom_bond_atom_site_label_2
_geom_bond_distance
_geom_bond_site_symmetry_2
_geom_bond_publ_flag
Li O1 1.9901(4) 1_455 ?
Li O1 1.9901(4) 2_655 ?
Li O1 1.9901(4) 3_655 ?
Li O1 1.9901(4) 4_455 ?
Li O2 1.9149(7) 1_555 ?
Li O2 1.9149(7) 2_555 ?
Al O1 1.9357(4) 1_455 ?
Al O1 1.9357(4) 2_655 ?
Al O1 1.9492(7) 7_555 ?
Al O1 1.9492(7) 8_455 ?
Al O2 1.9918(4) 5_455 ?
Al O2 1.9918(4) 6_555 ?
O1 Li 1.9901(4) 1_655 ?
O1 Al 1.9357(4) 1_655 ?
O1 Al 1.9492(7) 7_555 ?
O1 O1 2.6234(6) 2_755 ?
O1 O1 2.5626(6) 7_655 ?
O1 O2 2.5905(6) 2_655 ?
O2 Li 1.9149(7) 1_555 ?
O2 Al 1.9918(4) 5_545 ?
O2 Al 1.9918(4) 7_555 ?
O2 O1 2.5905(6) 2_655 ?
O2 O1 2.5905(6) 3_655 ?
O2 O2 2.6507(7) 2_655 ?
N N 1.2348(4) 2_756 ?
N N 2.4272(8) 4_555 ?
N N 2.3810(6) 7_656 ?
N O3 1.2815(4) 1_555 ?
N O3 2.4533(7) 2_756 ?
N O3 2.2908(6) 4_555 ?
N O3 2.4547(8) 7_656 ?
N O4 1.3279(3) 1_555 ?
N O4 0.7316(2) 2_756 ?
N O4 1.7161(6) 3_756 ?
N O4 2.0428(5) 4_555 ?
N O5 1.3025(4) 1_555 ?
N O5 1.7123(4) 2_756 ?
N O5 1.5851(4) 7_656 ?
N O5 2.5266(7) 8_455 ?
O3 N 1.2815(4) 1_555 ?
O3 N 2.4533(7) 2_756 ?
O3 N 2.2908(6) 4_555 ?
O3 N 2.4547(8) 7_656 ?
O3 O3 1.5149(5) 2_656 ?
O3 O3 2.1217(5) 3_656 ?
O3 O3 1.4855(5) 4_555 ?
O3 O4 2.3134(7) 1_555 ?
O3 O4 1.3161(4) 2_756 ?
O3 O4 1.7908(4) 3_756 ?
O3 O4 2.6128(7) 4_555 ?
O3 O5 2.1921(5) 1_555 ?
O3 O5 2.6529(9) 6_646 ?
O3 O5 1.1842(4) 7_656 ?
O3 O5 1.7068(4) 8_455 ?
O4 N 1.3279(3) 1_555 ?
O4 N 0.7316(2) 2_756 ?
O4 N 1.7161(6) 3_756 ?
O4 N 2.0428(5) 4_555 ?
O4 O3 2.3134(7) 1_555 ?
O4 O3 1.3161(4) 2_756 ?
O4 O3 1.7908(4) 3_756 ?
O4 O3 2.6128(7) 4_555 ?
O4 O4 1.0074(3) 2_756 ?
O4 O4 1.4144(3) 3_756 ?
O4 O4 0.9928(3) 4_555 ?
O4 O5 2.2506(6) 1_555 ?
O4 O5 2.0141(7) 2_756 ?
O4 O5 2.0808(5) 8_555 ?
O5 N 1.3025(4) 1_555 ?
O5 N 1.7123(4) 2_756 ?
O5 N 1.5851(4) 7_656 ?
O5 N 2.5266(7) 8_555 ?
O5 O3 2.1921(5) 1_555 ?
O5 O3 2.6529(9) 6_656 ?
O5 O3 1.1842(4) 7_656 ?
O5 O3 1.7068(4) 8_555 ?
O5 O4 2.2506(6) 1_555 ?
O5 O4 2.0141(7) 2_756 ?
O5 O4 2.0808(5) 8_455 ?
O5 O5 1.0040(3) 2_756 ?
O5 O5 1.6579(5) 7_656 ?
O5 O5 2.6167(8) 8_455 ?
O5 O5 2.6167(8) 8_555 ?

loop_
_geom_contact_atom_site_label_1
_geom_contact_atom_site_label_2
_geom_contact_distance
_geom_contact_site_symmetry_1
_geom_contact_site_symmetry_2
_geom_contact_publ_flag
? ? ? ? ? ?

loop_
_geom_hbond_atom_site_label_D
_geom_hbond_atom_site_label_H
_geom_hbond_atom_site_label_A
_geom_hbond_site_symmetry_D
_geom_hbond_site_symmetry_H
_geom_hbond_site_symmetry_A
_geom_hbond_distance_DH
_geom_hbond_distance_HA
_geom_hbond_distance_DA
_geom_hbond_angle_DHA
_geom_hbond_publ_flag
? ? ? ? ? ? ? ? ? ? ?

loop_
_geom_torsion_atom_site_label_1
_geom_torsion_atom_site_label_2
_geom_torsion_atom_site_label_3
_geom_torsion_atom_site_label_4
_geom_torsion_site_symmetry_1
_geom_torsion_site_symmetry_2
_geom_torsion_site_symmetry_3
_geom_torsion_site_symmetry_4
_geom_torsion
_geom_torsion_publ_flag
? ? ? ? ? ? ? ? ? ?
